data_7244432
loop_
_publ_author_name
'Chen, Catherine'
'Sommer, Charlotte'
'Thisgaard, Helge'
'McKee, Vickie'
'McKenzie, Christine J.'

_publ_section_title
;
 Facile transmetallation of [SbIII(DOTA)]&#x2212; renders it unsuitable
 for medical applications
;
_journal_issue 10
_journal_name_full 'RSC Advances'
_journal_page_first 5772
_journal_page_last 5781
_journal_paper_doi 10.1039/D2RA00642A
_journal_volume 12
_journal_year 2022
_chemical_formula_moiety 'C16 H24 N4 O8 Sb, C16 H40 N4 Na2 O16 Sb'
_chemical_formula_sum 'C32 H64 N8 Na2 O24 Sb2'
_chemical_formula_weight 1234.39
_space_group_crystal_system monoclinic
_space_group_IT_number 13
_space_group_name_Hall '-P 2yc'
_space_group_name_H-M_alt 'P 1 2/c 1'
_atom_sites_solution_hydrogens mixed
_atom_sites_solution_primary dual
_atom_sites_solution_secondary difmap
_audit_creation_date 2021-11-11
_audit_creation_method
;
Olex2 1.3
(compiled 2020.11.12 svn.r5f609507 for OlexSys, GUI svn.r6272)
;
_audit_update_record
;
2021-12-14 deposited with the CCDC.	2022-02-07 downloaded from the CCDC.
;
_cell_angle_alpha 90
_cell_angle_beta 101.6130(10)
_cell_angle_gamma 90
_cell_formula_units_Z 2
_cell_length_a 17.0714(2)
_cell_length_b 6.51830(10)
_cell_length_c 19.8040(2)
_cell_measurement_reflns_used 44106
_cell_measurement_temperature 100.01(10)
_cell_measurement_theta_max 30.4510
_cell_measurement_theta_min 3.2800
_cell_volume 2158.61(5)
_computing_cell_refinement 'CrysAlisPro 1.171.40.81a (Rigaku OD, 2020)'
_computing_data_collection 'CrysAlisPro 1.171.40.81a (Rigaku OD, 2020)'
_computing_data_reduction 'CrysAlisPro 1.171.40.81a (Rigaku OD, 2020)'
_computing_molecular_graphics 'Mercury (Macrae at al., 2008)'
_computing_publication_material 'Olex2 (Dolomanov et al. 2009), PublCIF (Westrip, 2010)'
_computing_structure_refinement 'SHELXL-2018/3 (Sheldrick, 2015a)'
_computing_structure_solution 'SHELXT (Sheldrick 2015)'
_diffrn_ambient_environment N~2~
_diffrn_ambient_temperature 100.01(10)
_diffrn_detector 'CCD plate'
_diffrn_detector_area_resol_mean 5.2923
_diffrn_detector_type AtlasS2
_diffrn_measured_fraction_theta_full 0.999
_diffrn_measured_fraction_theta_max 0.958
_diffrn_measurement_details
;
List of Runs (angles in degrees, time in seconds):

  # Type    Start    End  Width  t~exp~   \w     \q     \k     \f   Frames
#--------------------------------------------------------------------------
  1  \w    -19.00  71.00   1.00    4.96    --    2.84  57.00   0.00   90
  2  \w    -25.00  69.00   1.00    4.96    --   -3.94  19.00-180.00   94
  3  \w    -25.00  69.00   1.00    4.96    --   -3.94  19.00   0.00   94
  4  \w    -25.00  69.00   1.00    4.96    --   -3.94  19.00-120.00   94
  5  \w    -25.00  69.00   1.00    4.96    --   -3.94  19.00  60.00   94
  6  \w    -25.00  69.00   1.00    4.96    --   -3.94  19.00 120.00   94
  7  \w    -25.00  69.00   1.00    4.96    --   -3.94  19.00 -60.00   94
  8  \w    -25.00  37.00   1.00    4.96    --   -3.94  19.00 -90.00   62
  9  \w    -29.00  69.00   1.00    4.96    --   -3.94  18.00  91.16   98
 10  \w    -65.00  24.00   1.00    4.96    --    2.84 -57.00 150.00   89
 11  \w    -65.00  24.00   1.00    4.96    --    2.84 -57.00   0.00   89
 12  \w    -66.00  30.00   1.00    4.96    --    2.84 -77.00-120.00   96
;
_diffrn_measurement_device 'four-circle diffractometer'
_diffrn_measurement_device_type 'XtaLAB Synergy, Dualflex, AtlasS2'
_diffrn_measurement_method '\w scans'
_diffrn_orient_matrix_type 'CrysAlisPro convention (1999,Acta A55,543-557)'
_diffrn_orient_matrix_UB_11 0.0393066000
_diffrn_orient_matrix_UB_12 -0.0233437000
_diffrn_orient_matrix_UB_13 0.0178611000
_diffrn_orient_matrix_UB_21 -0.0134843000
_diffrn_orient_matrix_UB_22 -0.0963402000
_diffrn_orient_matrix_UB_23 0.0098305000
_diffrn_orient_matrix_UB_31 0.0084832000
_diffrn_orient_matrix_UB_32 -0.0448798000
_diffrn_orient_matrix_UB_33 -0.0303577000
_diffrn_radiation_monochromator mirror
_diffrn_radiation_probe x-ray
_diffrn_radiation_type 'Mo K\a'
_diffrn_radiation_wavelength 0.71073
_diffrn_reflns_av_R_equivalents 0.0328
_diffrn_reflns_av_unetI/netI 0.0160
_diffrn_reflns_Laue_measured_fraction_full 0.999
_diffrn_reflns_Laue_measured_fraction_max 0.958
_diffrn_reflns_limit_h_max 24
_diffrn_reflns_limit_h_min -24
_diffrn_reflns_limit_k_max 9
_diffrn_reflns_limit_k_min -9
_diffrn_reflns_limit_l_max 28
_diffrn_reflns_limit_l_min -27
_diffrn_reflns_number 91865
_diffrn_reflns_point_group_measured_fraction_full 0.999
_diffrn_reflns_point_group_measured_fraction_max 0.958
_diffrn_reflns_theta_full 25.242
_diffrn_reflns_theta_max 30.567
_diffrn_reflns_theta_min 2.879
_diffrn_source 'micro-focus sealed X-ray tube'
_diffrn_source_type 'PhotonJet (Mo) X-ray Source'
_exptl_absorpt_coefficient_mu 1.373
_exptl_absorpt_correction_T_max 1.00000
_exptl_absorpt_correction_T_min 0.80812
_exptl_absorpt_correction_type multi-scan
_exptl_absorpt_process_details
;
CrysAlisPro 1.171.40.81a (Rigaku Oxford Diffraction, 2020)
Empirical absorption correction using spherical harmonics,
implemented in SCALE3 ABSPACK scaling algorithm.
;
_exptl_crystal_colour colourless
_exptl_crystal_colour_primary colourless
_exptl_crystal_density_diffrn 1.899
_exptl_crystal_description irregular
_exptl_crystal_F_000 1256
_exptl_crystal_recrystallization_method 'Re-crystallisation from solvent: Water/Ethanol'
_exptl_crystal_size_max 0.235
_exptl_crystal_size_mid 0.091
_exptl_crystal_size_min 0.071
_refine_diff_density_max 0.567
_refine_diff_density_min -0.844
_refine_diff_density_rms 0.082
_refine_ls_extinction_method none
_refine_ls_goodness_of_fit_ref 1.116
_refine_ls_hydrogen_treatment mixed
_refine_ls_matrix_type full
_refine_ls_number_parameters 332
_refine_ls_number_reflns 6359
_refine_ls_number_restraints 14
_refine_ls_restrained_S_all 1.127
_refine_ls_R_factor_all 0.0222
_refine_ls_R_factor_gt 0.0192
_refine_ls_shift/su_max 0.001
_refine_ls_shift/su_mean 0.000
_refine_ls_structure_factor_coef Fsqd
_refine_ls_weighting_details 'w=1/[\s^2^(Fo^2^)+(0.0222P)^2^+1.7162P] where P=(Fo^2^+2Fc^2^)/3'
_refine_ls_weighting_scheme calc
_refine_ls_wR_factor_gt 0.0496
_refine_ls_wR_factor_ref 0.0510
_reflns_Friedel_coverage 0.000
_reflns_number_gt 5882
_reflns_number_total 6359
_reflns_threshold_expression 'I > 2\s(I)'
_cod_data_source_file d2ra00642a2.cif
_cod_data_source_block NaSbdota
_cod_database_code 7244432
_shelx_shelxl_version_number 2018/3
_chemical_oxdiff_formula 'Sb C16 H32 N4 O12 Na'
_shelx_space_group_comment
;
The symmetry employed for this shelxl refinement is uniquely defined
by the following loop, which should always be used as a source of
symmetry information in preference to the above space-group names.
They are only intended as comments.
;
_reflns_odcompleteness_completeness 99.81
_reflns_odcompleteness_iscentric 1
_reflns_odcompleteness_theta 26.32
_olex2_refinement_description
;
1. Fixed Uiso
 At 1.2 times of:
  All C(H,H) groups
 At 1.5 times of:
  All O(H,H) groups
2. Restrained distances
 O9-H9C = O9-H9D = O10-H10C = O10-H10D = O11-H11C = O11-H11D
 0.83 with sigma of 0.02
 O12-H12A = O12-H12B
 0.83 with sigma of 0.02
 H9C-H9D = H10C-H10D = H11C-H11D = H12A-H12B
 1.35 with sigma of 0.02
 Na1-H11D = Na1-H11C
 -3.1 with sigma of 0.04
3.a Secondary CH2 refined with riding coordinates:
 C1(H1A,H1B), C2(H2A,H2B), C3(H3A,H3B), C5(H5A,H5B), C6(H6A,H6B), C7(H7A,H7B),
 C9(H9A,H9B), C10(H10A,H10B), C11(H11A,H11B), C13(H13A,H13B), C14(H14A,H14B),
 C15(H15A,H15B)
;
_olex2_submission_special_instructions 'No special instructions were received'
_oxdiff_exptl_absorpt_empirical_details
;
Empirical correction (ABSPACK) includes:
- Absorption correction using spherical harmonics
- Frame scaling
;
_oxdiff_exptl_absorpt_empirical_full_max 1.500
_oxdiff_exptl_absorpt_empirical_full_min 0.712

loop_
_space_group_symop_operation_xyz
'x, y, z'
'-x, y, -z+1/2'
'-x, -y, -z'
'x, -y, z-1/2'

loop_
_atom_site_label
_atom_site_type_symbol
_atom_site_fract_x
_atom_site_fract_y
_atom_site_fract_z
_atom_site_U_iso_or_equiv
_atom_site_adp_type
_atom_site_occupancy
_atom_site_site_symmetry_order
_atom_site_calc_flag
_atom_site_refinement_flags_posn
_atom_site_refinement_flags_adp
_atom_site_refinement_flags_occupancy
_atom_site_disorder_assembly
_atom_site_disorder_group
Sb1 Sb 0.500000 0.94306(2) 0.250000 0.00546(4) Uani 1 2 d S T P . .
O1 O 0.63213(6) 0.76500(16) 0.26470(5) 0.0116(2) Uani 1 1 d . . . . .
O2 O 0.72644(6) 0.68162(17) 0.35656(6) 0.0157(2) Uani 1 1 d . . . . .
O3 O 0.51047(6) 0.76669(16) 0.36907(5) 0.01010(19) Uani 1 1 d . . . . .
O4 O 0.42173(7) 0.69601(17) 0.43508(5) 0.0140(2) Uani 1 1 d . . . . .
N1 N 0.61287(7) 1.14922(18) 0.31078(6) 0.0065(2) Uani 1 1 d . . . . .
N2 N 0.45094(7) 1.14810(17) 0.33623(6) 0.0059(2) Uani 1 1 d . . . . .
C1 C 0.60209(8) 1.3164(2) 0.19690(7) 0.0074(2) Uani 1 1 d . . . . .
H1A H 0.569729 1.427700 0.208930 0.009 Uiso 1 1 calc R U . . .
H1B H 0.632996 1.369054 0.164602 0.009 Uiso 1 1 calc R U . . .
C2 C 0.65818(8) 1.2407(2) 0.26108(7) 0.0077(2) Uani 1 1 d . . . . .
H2A H 0.693942 1.138456 0.248439 0.009 Uiso 1 1 calc R U . . .
H2B H 0.690384 1.354136 0.282950 0.009 Uiso 1 1 calc R U . . .
C3 C 0.66631(8) 1.0073(2) 0.35701(7) 0.0091(3) Uani 1 1 d . . . . .
H3A H 0.644879 0.984498 0.398187 0.011 Uiso 1 1 calc R U . . .
H3B H 0.718461 1.070698 0.370964 0.011 Uiso 1 1 calc R U . . .
C4 C 0.67605(8) 0.8007(2) 0.32325(7) 0.0095(3) Uani 1 1 d . . . . .
C5 C 0.58390(8) 1.3151(2) 0.35123(7) 0.0080(2) Uani 1 1 d . . . . .
H5A H 0.563032 1.427326 0.320708 0.010 Uiso 1 1 calc R U . . .
H5B H 0.628252 1.367024 0.385471 0.010 Uiso 1 1 calc R U . . .
C6 C 0.51906(8) 1.2369(2) 0.38684(7) 0.0079(2) Uani 1 1 d . . . . .
H6A H 0.541213 1.132857 0.420294 0.009 Uiso 1 1 calc R U . . .
H6B H 0.499829 1.348920 0.411350 0.009 Uiso 1 1 calc R U . . .
C7 C 0.40553(8) 1.0085(2) 0.37361(7) 0.0076(2) Uani 1 1 d . . . . .
H7A H 0.353942 0.978994 0.344477 0.009 Uiso 1 1 calc R U . . .
H7B H 0.396111 1.077026 0.414715 0.009 Uiso 1 1 calc R U . . .
C8 C 0.44936(8) 0.8074(2) 0.39421(7) 0.0082(2) Uani 1 1 d . . . . .
Sb2 Sb 1.000000 0.51830(2) 0.750000 0.00630(4) Uani 1 2 d S T P . .
O5 O 0.86682(6) 0.69582(16) 0.73484(5) 0.01090(19) Uani 1 1 d . . . . .
O6 O 0.77421(6) 0.77922(16) 0.64149(5) 0.0118(2) Uani 1 1 d . . . . .
O7 O 0.98900(6) 0.69719(16) 0.62587(6) 0.0135(2) Uani 1 1 d . . . . .
O8 O 1.07828(7) 0.75193(17) 0.55884(5) 0.0149(2) Uani 1 1 d . . . . .
N3 N 0.88808(7) 0.31308(18) 0.68918(6) 0.0070(2) Uani 1 1 d . . . . .
N4 N 1.04892(7) 0.31465(18) 0.66452(6) 0.0068(2) Uani 1 1 d . . . . .
C9 C 0.84155(8) 0.2233(2) 0.73819(7) 0.0083(2) Uani 1 1 d . . . . .
H9A H 0.809172 0.110357 0.716174 0.010 Uiso 1 1 calc R U . . .
H9B H 0.805993 0.326482 0.750586 0.010 Uiso 1 1 calc R U . . .
C10 C 0.89743(8) 0.1472(2) 0.80252(7) 0.0082(2) Uani 1 1 d . . . . .
H10A H 0.866350 0.095860 0.834878 0.010 Uiso 1 1 calc R U . . .
H10B H 0.929408 0.034874 0.790620 0.010 Uiso 1 1 calc R U . . .
C11 C 0.83503(9) 0.4546(2) 0.64213(7) 0.0090(3) Uani 1 1 d . . . . .
H11A H 0.783190 0.390287 0.627270 0.011 Uiso 1 1 calc R U . . .
H11B H 0.857488 0.478203 0.601535 0.011 Uiso 1 1 calc R U . . .
C12 C 0.82386(8) 0.6610(2) 0.67577(7) 0.0086(2) Uani 1 1 d . . . . .
C13 C 0.91668(8) 0.1457(2) 0.64925(7) 0.0083(2) Uani 1 1 d . . . . .
H13A H 0.872318 0.093744 0.615035 0.010 Uiso 1 1 calc R U . . .
H13B H 0.937350 0.033887 0.680022 0.010 Uiso 1 1 calc R U . . .
C14 C 0.98164(8) 0.2231(2) 0.61377(7) 0.0084(2) Uani 1 1 d . . . . .
H14A H 1.001531 0.110255 0.590048 0.010 Uiso 1 1 calc R U . . .
H14B H 0.959514 0.325434 0.579690 0.010 Uiso 1 1 calc R U . . .
C15 C 1.09436(8) 0.4531(2) 0.62708(7) 0.0076(2) Uani 1 1 d . . . . .
H15A H 1.106637 0.380300 0.587769 0.009 Uiso 1 1 calc R U . . .
H15B H 1.144638 0.488410 0.657299 0.009 Uiso 1 1 calc R U . . .
C16 C 1.04987(8) 0.6501(2) 0.60185(7) 0.0092(2) Uani 1 1 d . . . . .
Na1 Na 0.74981(3) 0.79062(9) 0.52055(3) 0.01202(12) Uani 1 1 d D . . . .
O9 O 0.70556(7) 1.12546(17) 0.51862(6) 0.0141(2) Uani 1 1 d D . . . .
H9C H 0.6673(10) 1.173(3) 0.5309(10) 0.021 Uiso 1 1 d D U . . .
H9D H 0.7284(11) 1.218(3) 0.5025(10) 0.021 Uiso 1 1 d D U . . .
O10 O 0.87910(6) 0.87819(18) 0.50404(6) 0.0132(2) Uani 1 1 d D . . . .
H10C H 0.9133(11) 0.837(3) 0.5345(9) 0.020 Uiso 1 1 d D U . . .
H10D H 0.8930(13) 0.978(3) 0.4851(10) 0.020 Uiso 1 1 d D U . . .
O11 O 0.78491(7) 0.44192(18) 0.47014(6) 0.0137(2) Uani 1 1 d D . . . .
H11C H 0.8273(10) 0.391(3) 0.4656(10) 0.020 Uiso 1 1 d D U . . .
H11D H 0.7659(11) 0.493(3) 0.4312(8) 0.020 Uiso 1 1 d D U . . .
O12 O 0.62151(6) 0.65034(17) 0.49355(6) 0.0126(2) Uani 1 1 d D . . . .
H12A H 0.5900(11) 0.674(3) 0.4590(8) 0.019 Uiso 1 1 d D U . . .
H12B H 0.6074(13) 0.559(3) 0.5150(10) 0.019 Uiso 1 1 d D U . . .

loop_
_atom_site_aniso_label
_atom_site_aniso_U_11
_atom_site_aniso_U_22
_atom_site_aniso_U_33
_atom_site_aniso_U_23
_atom_site_aniso_U_13
_atom_site_aniso_U_12
Sb1 0.00576(6) 0.00458(6) 0.00604(6) 0.000 0.00123(4) 0.000
O1 0.0120(5) 0.0092(5) 0.0134(5) -0.0016(4) 0.0021(4) 0.0009(4)
O2 0.0096(5) 0.0134(5) 0.0234(6) 0.0070(4) 0.0017(4) 0.0040(4)
O3 0.0095(5) 0.0095(5) 0.0120(5) 0.0004(4) 0.0038(4) 0.0014(4)
O4 0.0180(5) 0.0102(5) 0.0158(5) 0.0055(4) 0.0086(4) 0.0023(4)
N1 0.0067(5) 0.0066(5) 0.0066(5) -0.0005(4) 0.0019(4) 0.0000(4)
N2 0.0056(5) 0.0053(5) 0.0071(5) 0.0005(4) 0.0019(4) 0.0000(4)
C1 0.0083(6) 0.0056(6) 0.0084(6) -0.0004(5) 0.0016(5) -0.0020(5)
C2 0.0064(6) 0.0079(6) 0.0092(6) -0.0005(5) 0.0028(5) -0.0015(5)
C3 0.0079(6) 0.0108(6) 0.0081(6) 0.0006(5) 0.0002(5) 0.0015(5)
C4 0.0074(6) 0.0090(6) 0.0133(6) 0.0029(5) 0.0050(5) -0.0004(5)
C5 0.0090(6) 0.0061(6) 0.0094(6) -0.0027(5) 0.0031(5) -0.0011(5)
C6 0.0080(6) 0.0085(6) 0.0071(6) -0.0024(5) 0.0012(5) -0.0015(5)
C7 0.0078(6) 0.0070(6) 0.0086(6) 0.0015(5) 0.0033(5) 0.0000(5)
C8 0.0089(6) 0.0074(6) 0.0081(6) -0.0003(5) 0.0010(5) -0.0002(5)
Sb2 0.00673(6) 0.00529(6) 0.00687(6) 0.000 0.00137(4) 0.000
O5 0.0118(5) 0.0093(5) 0.0104(4) -0.0013(4) -0.0007(4) 0.0002(4)
O6 0.0101(5) 0.0121(5) 0.0126(5) 0.0018(4) 0.0005(4) 0.0027(4)
O7 0.0108(5) 0.0102(5) 0.0203(5) -0.0007(4) 0.0050(4) 0.0016(4)
O8 0.0196(5) 0.0123(5) 0.0134(5) 0.0062(4) 0.0047(4) 0.0026(4)
N3 0.0083(5) 0.0061(5) 0.0070(5) -0.0005(4) 0.0022(4) 0.0001(4)
N4 0.0073(5) 0.0060(5) 0.0072(5) 0.0003(4) 0.0019(4) -0.0001(4)
C9 0.0074(6) 0.0086(6) 0.0094(6) -0.0012(5) 0.0034(5) -0.0024(5)
C10 0.0098(6) 0.0057(6) 0.0095(6) -0.0004(5) 0.0031(5) -0.0020(5)
C11 0.0095(6) 0.0094(6) 0.0072(6) -0.0007(5) -0.0002(5) 0.0014(5)
C12 0.0082(6) 0.0082(6) 0.0104(6) 0.0000(5) 0.0039(5) -0.0011(5)
C13 0.0100(6) 0.0067(6) 0.0089(6) -0.0027(5) 0.0037(5) -0.0013(5)
C14 0.0087(6) 0.0087(6) 0.0078(6) -0.0026(5) 0.0019(5) -0.0012(5)
C15 0.0079(6) 0.0071(6) 0.0085(6) 0.0010(5) 0.0036(5) 0.0000(5)
C16 0.0099(6) 0.0071(6) 0.0097(6) -0.0002(5) -0.0004(5) -0.0003(5)
Na1 0.0101(3) 0.0110(3) 0.0146(3) 0.0009(2) 0.0013(2) -0.0003(2)
O9 0.0163(5) 0.0106(5) 0.0182(5) 0.0013(4) 0.0100(4) -0.0001(4)
O10 0.0117(5) 0.0134(5) 0.0139(5) 0.0001(4) 0.0012(4) -0.0022(4)
O11 0.0118(5) 0.0177(6) 0.0122(5) 0.0039(4) 0.0042(4) -0.0001(4)
O12 0.0117(5) 0.0128(5) 0.0123(5) 0.0032(4) 0.0002(4) -0.0029(4)

loop_
_atom_type_symbol
_atom_type_description
_atom_type_scat_dispersion_real
_atom_type_scat_dispersion_imag
_atom_type_scat_source
C C 0.0033 0.0016 'International Tables Vol C Tables 4.2.6.8 and 6.1.1.4'
H H 0.0000 0.0000 'International Tables Vol C Tables 4.2.6.8 and 6.1.1.4'
N N 0.0061 0.0033 'International Tables Vol C Tables 4.2.6.8 and 6.1.1.4'
O O 0.0106 0.0060 'International Tables Vol C Tables 4.2.6.8 and 6.1.1.4'
Na Na 0.0362 0.0249 'International Tables Vol C Tables 4.2.6.8 and 6.1.1.4'
Sb Sb -0.5866 1.5461 'International Tables Vol C Tables 4.2.6.8 and 6.1.1.4'

loop_
_exptl_crystal_face_index_h
_exptl_crystal_face_index_k
_exptl_crystal_face_index_l
_exptl_crystal_face_perp_dist
0 1 0 0.0302
0 -1 0 0.0404
-1 0 -1 0.0424
1 0 1 0.0487
1 0 -2 0.0909
-1 0 2 0.1151
3 8 14 0.0606
-15 -7 7 0.0798
20 -5 -2 0.0892
10 -1 23 0.0641
-20 5 0 0.0891

loop_
_geom_angle_atom_site_label_1
_geom_angle_atom_site_label_2
_geom_angle_atom_site_label_3
_geom_angle
_geom_angle_site_symmetry_1
_geom_angle_site_symmetry_3
_geom_angle_publ_flag
O1 Sb1 O1 124.70(5) 2_655 . ?
O1 Sb1 O3 78.22(3) 2_655 . ?
O1 Sb1 O3 78.07(3) . . ?
N1 Sb1 O1 155.65(4) . 2_655 ?
N1 Sb1 O1 66.22(4) . . ?
N1 Sb1 O1 155.64(4) 2_655 . ?
N1 Sb1 O1 66.22(4) 2_655 2_655 ?
N1 Sb1 O3 126.23(3) 2_655 . ?
N1 Sb1 O3 83.88(3) . . ?
N1 Sb1 N1 113.67(5) . 2_655 ?
N2 Sb1 O1 84.68(4) 2_655 . ?
N2 Sb1 O1 126.87(4) . . ?
N2 Sb1 O1 126.87(4) 2_655 2_655 ?
N2 Sb1 O1 84.68(4) . 2_655 ?
N2 Sb1 O3 154.88(3) 2_655 . ?
N2 Sb1 O3 65.07(3) . . ?
N2 Sb1 N1 72.78(4) . . ?
N2 Sb1 N1 72.43(4) . 2_655 ?
N2 Sb1 N1 72.43(4) 2_655 . ?
N2 Sb1 N1 72.78(4) 2_655 2_655 ?
N2 Sb1 N2 113.73(5) 2_655 . ?
C4 O1 Sb1 111.97(9) . . ?
C8 O3 Sb1 110.57(8) . . ?
C2 N1 Sb1 110.78(8) . . ?
C3 N1 Sb1 106.63(8) . . ?
C3 N1 C2 108.71(10) . . ?
C3 N1 C5 110.58(10) . . ?
C5 N1 Sb1 110.39(8) . . ?
C5 N1 C2 109.70(10) . . ?
C1 N2 Sb1 111.02(8) 2_655 . ?
C1 N2 C6 109.46(10) 2_655 . ?
C6 N2 Sb1 110.56(8) . . ?
C7 N2 Sb1 107.43(8) . . ?
C7 N2 C1 109.82(10) . 2_655 ?
C7 N2 C6 108.50(10) . . ?
N2 C1 H1A 109.5 2_655 . ?
N2 C1 H1B 109.5 2_655 . ?
N2 C1 C2 110.84(11) 2_655 . ?
H1A C1 H1B 108.1 . . ?
C2 C1 H1A 109.5 . . ?
C2 C1 H1B 109.5 . . ?
N1 C2 C1 111.11(11) . . ?
N1 C2 H2A 109.4 . . ?
N1 C2 H2B 109.4 . . ?
C1 C2 H2A 109.4 . . ?
C1 C2 H2B 109.4 . . ?
H2A C2 H2B 108.0 . . ?
N1 C3 H3A 109.0 . . ?
N1 C3 H3B 109.0 . . ?
N1 C3 C4 112.84(11) . . ?
H3A C3 H3B 107.8 . . ?
C4 C3 H3A 109.0 . . ?
C4 C3 H3B 109.0 . . ?
O1 C4 C3 117.74(12) . . ?
O2 C4 O1 126.00(14) . . ?
O2 C4 C3 116.26(13) . . ?
N1 C5 H5A 109.4 . . ?
N1 C5 H5B 109.4 . . ?
N1 C5 C6 111.04(11) . . ?
H5A C5 H5B 108.0 . . ?
C6 C5 H5A 109.4 . . ?
C6 C5 H5B 109.4 . . ?
N2 C6 C5 111.20(11) . . ?
N2 C6 H6A 109.4 . . ?
N2 C6 H6B 109.4 . . ?
C5 C6 H6A 109.4 . . ?
C5 C6 H6B 109.4 . . ?
H6A C6 H6B 108.0 . . ?
N2 C7 H7A 109.1 . . ?
N2 C7 H7B 109.1 . . ?
N2 C7 C8 112.52(11) . . ?
H7A C7 H7B 107.8 . . ?
C8 C7 H7A 109.1 . . ?
C8 C7 H7B 109.1 . . ?
O3 C8 C7 118.18(12) . . ?
O4 C8 O3 125.42(13) . . ?
O4 C8 C7 116.40(12) . . ?
O5 Sb2 O5 125.20(5) 2_756 . ?
O5 Sb2 O7 78.75(3) 2_756 . ?
O5 Sb2 O7 78.26(3) . . ?
N3 Sb2 O5 66.07(4) . . ?
N3 Sb2 O5 155.47(4) 2_756 . ?
N3 Sb2 O5 155.47(3) . 2_756 ?
N3 Sb2 O5 66.07(4) 2_756 2_756 ?
N3 Sb2 O7 83.29(4) . . ?
N3 Sb2 O7 126.25(3) 2_756 . ?
N3 Sb2 N3 113.57(5) . 2_756 ?
N4 Sb2 O5 126.73(4) . . ?
N4 Sb2 O5 84.56(4) 2_756 . ?
N4 Sb2 O5 126.73(4) 2_756 2_756 ?
N4 Sb2 O5 84.56(4) . 2_756 ?
N4 Sb2 O7 64.59(3) . . ?
N4 Sb2 O7 154.51(4) 2_756 . ?
N4 Sb2 N3 72.63(4) 2_756 2_756 ?
N4 Sb2 N3 72.52(4) 2_756 . ?
N4 Sb2 N3 72.63(4) . . ?
N4 Sb2 N3 72.52(4) . 2_756 ?
N4 Sb2 N4 113.71(5) . 2_756 ?
C12 O5 Sb2 111.62(9) . . ?
C12 O6 Na1 122.60(9) . . ?
C16 O7 Sb2 109.08(9) . . ?
C9 N3 Sb2 111.10(8) . . ?
C11 N3 Sb2 106.69(8) . . ?
C11 N3 C9 108.36(11) . . ?
C11 N3 C13 110.28(10) . . ?
C13 N3 Sb2 110.87(8) . . ?
C13 N3 C9 109.47(11) . . ?
C10 N4 Sb2 111.28(8) 2_756 . ?
C10 N4 C14 108.93(11) 2_756 . ?
C14 N4 Sb2 111.27(8) . . ?
C15 N4 Sb2 107.70(8) . . ?
C15 N4 C10 109.15(10) . 2_756 ?
C15 N4 C14 108.44(10) . . ?
N3 C9 H9A 109.6 . . ?
N3 C9 H9B 109.6 . . ?
N3 C9 C10 110.39(11) . . ?
H9A C9 H9B 108.1 . . ?
C10 C9 H9A 109.6 . . ?
C10 C9 H9B 109.6 . . ?
N4 C10 C9 110.88(11) 2_756 . ?
N4 C10 H10A 109.5 2_756 . ?
N4 C10 H10B 109.5 2_756 . ?
C9 C10 H10A 109.5 . . ?
C9 C10 H10B 109.5 . . ?
H10A C10 H10B 108.1 . . ?
N3 C11 H11A 109.0 . . ?
N3 C11 H11B 109.0 . . ?
N3 C11 C12 112.79(11) . . ?
H11A C11 H11B 107.8 . . ?
C12 C11 H11A 109.0 . . ?
C12 C11 H11B 109.0 . . ?
O5 C12 C11 117.29(12) . . ?
O6 C12 O5 126.66(13) . . ?
O6 C12 C11 116.03(12) . . ?
N3 C13 H13A 109.5 . . ?
N3 C13 H13B 109.5 . . ?
N3 C13 C14 110.64(11) . . ?
H13A C13 H13B 108.1 . . ?
C14 C13 H13A 109.5 . . ?
C14 C13 H13B 109.5 . . ?
N4 C14 C13 110.95(11) . . ?
N4 C14 H14A 109.4 . . ?
N4 C14 H14B 109.4 . . ?
C13 C14 H14A 109.4 . . ?
C13 C14 H14B 109.4 . . ?
H14A C14 H14B 108.0 . . ?
N4 C15 H15A 108.8 . . ?
N4 C15 H15B 108.8 . . ?
N4 C15 C16 113.61(11) . . ?
H15A C15 H15B 107.7 . . ?
C16 C15 H15A 108.8 . . ?
C16 C15 H15B 108.8 . . ?
O7 C16 C15 118.29(12) . . ?
O8 C16 O7 125.99(13) . . ?
O8 C16 C15 115.72(12) . . ?
O6 Na1 O10 99.77(4) . . ?
O6 Na1 O11 110.90(4) . . ?
O6 Na1 H11D 129.1(3) . . ?
O9 Na1 O6 92.12(4) . . ?
O9 Na1 O10 94.64(5) . . ?
O9 Na1 O11 156.98(4) . . ?
O9 Na1 H11D 138.7(3) . . ?
O9 Na1 O12 94.46(5) . . ?
O10 Na1 O11 82.20(4) . . ?
O10 Na1 H11D 82.0(4) . . ?
O11 Na1 H11D 18.3(3) . . ?
O12 Na1 O6 100.77(4) . . ?
O12 Na1 O10 157.16(5) . . ?
O12 Na1 O11 81.24(4) . . ?
O12 Na1 H11D 77.3(4) . . ?
Na1 O9 H9C 130.2(15) . . ?
Na1 O9 H9D 121.8(14) . . ?
H9C O9 H9D 108.0(18) . . ?
Na1 O10 H10C 112.0(15) . . ?
Na1 O10 H10D 128.8(15) . . ?
H10C O10 H10D 112.4(19) . . ?
Na1 O11 H11C 132.3(15) . . ?
Na1 O11 H11D 86.0(13) . . ?
H11C O11 H11D 104.3(16) . . ?
Na1 O12 H12A 124.2(15) . . ?
Na1 O12 H12B 122.8(15) . . ?
H12A O12 H12B 112.2(19) . . ?

loop_
_geom_bond_atom_site_label_1
_geom_bond_atom_site_label_2
_geom_bond_distance
_geom_bond_site_symmetry_2
_geom_bond_publ_flag
Sb1 O1 2.5011(10) . ?
Sb1 O1 2.5011(10) 2_655 ?
Sb1 O3 2.5971(10) . ?
Sb1 N1 2.4564(11) . ?
Sb1 N1 2.4564(11) 2_655 ?
Sb1 N2 2.4453(11) . ?
Sb1 N2 2.4452(11) 2_655 ?
O1 C4 1.2693(18) . ?
O2 C4 1.2447(18) . ?
O3 C8 1.2711(17) . ?
O4 C8 1.2485(17) . ?
N1 C2 1.4930(17) . ?
N1 C3 1.4800(17) . ?
N1 C5 1.4882(17) . ?
N2 C1 1.4883(17) 2_655 ?
N2 C6 1.4908(17) . ?
N2 C7 1.4862(17) . ?
C1 H1A 0.9700 . ?
C1 H1B 0.9700 . ?
C1 C2 1.5120(18) . ?
C2 H2A 0.9700 . ?
C2 H2B 0.9700 . ?
C3 H3A 0.9700 . ?
C3 H3B 0.9700 . ?
C3 C4 1.527(2) . ?
C5 H5A 0.9700 . ?
C5 H5B 0.9700 . ?
C5 C6 1.5155(18) . ?
C6 H6A 0.9700 . ?
C6 H6B 0.9700 . ?
C7 H7A 0.9700 . ?
C7 H7B 0.9700 . ?
C7 C8 1.5235(19) . ?
Sb2 O5 2.5146(10) 2_756 ?
Sb2 O5 2.5146(10) . ?
Sb2 O7 2.6929(11) . ?
Sb2 N3 2.4421(12) . ?
Sb2 N3 2.4422(11) 2_756 ?
Sb2 N4 2.4277(11) . ?
Sb2 N4 2.4278(11) 2_756 ?
O5 C12 1.2699(17) . ?
O6 C12 1.2413(17) . ?
O6 Na1 2.3483(12) . ?
O7 C16 1.2647(17) . ?
O8 C16 1.2519(18) . ?
N3 C9 1.4919(17) . ?
N3 C11 1.4832(17) . ?
N3 C13 1.4863(17) . ?
N4 C10 1.4887(17) 2_756 ?
N4 C14 1.4903(17) . ?
N4 C15 1.4825(17) . ?
C9 H9A 0.9700 . ?
C9 H9B 0.9700 . ?
C9 C10 1.5133(19) . ?
C10 H10A 0.9700 . ?
C10 H10B 0.9700 . ?
C11 H11A 0.9700 . ?
C11 H11B 0.9700 . ?
C11 C12 1.5303(19) . ?
C13 H13A 0.9700 . ?
C13 H13B 0.9700 . ?
C13 C14 1.5136(19) . ?
C14 H14A 0.9700 . ?
C14 H14B 0.9700 . ?
C15 H15A 0.9700 . ?
C15 H15B 0.9700 . ?
C15 C16 1.5243(19) . ?
Na1 O9 2.3074(13) . ?
Na1 O10 2.3653(12) . ?
Na1 O11 2.6005(13) . ?
Na1 H11D 2.677(18) . ?
Na1 O12 2.3341(12) . ?
O9 H9C 0.804(14) . ?
O9 H9D 0.819(15) . ?
O10 H10C 0.796(14) . ?
O10 H10D 0.812(14) . ?
O11 H11C 0.815(14) . ?
O11 H11D 0.843(14) . ?
O12 H12A 0.795(14) . ?
O12 H12B 0.795(14) . ?

loop_
_geom_hbond_atom_site_label_D
_geom_hbond_atom_site_label_H
_geom_hbond_atom_site_label_A
_geom_hbond_distance_DH
_geom_hbond_distance_HA
_geom_hbond_distance_DA
_geom_hbond_angle_DHA
_geom_hbond_site_symmetry_A
_geom_hbond_publ_flag
C1 H1A O1 0.97 2.59 3.2151(17) 122.2 1_565 yes
C2 H2B O2 0.97 2.59 3.5081(18) 158.3 1_565 yes
C3 H3A O9 0.97 2.57 3.2284(18) 125.1 . yes
C5 H5A O3 0.97 2.64 3.2465(17) 121.0 1_565 yes
C6 H6A O3 0.97 2.61 3.0851(17) 110.7 . yes
C7 H7A O1 0.97 2.62 3.1186(17) 111.9 2_655 yes
C7 H7B O12 0.97 2.60 3.5453(18) 164.3 3_676 yes
C9 H9A O6 0.97 2.62 3.5330(17) 157.6 1_545 yes
C10 H10B O5 0.97 2.60 3.2315(17) 122.7 1_545 yes
C11 H11B O7 0.97 2.62 3.1389(18) 113.6 . yes
C11 H11B O11 0.97 2.66 3.3417(18) 127.8 . yes
C13 H13A O10 0.97 2.63 3.3136(17) 127.6 1_545 yes
C14 H14B O7 0.97 2.60 3.1004(18) 112.0 . yes
C15 H15A O10 0.97 2.53 3.4763(18) 166.3 3_766 yes
C15 H15A O11 0.97 2.63 3.1655(17) 114.7 3_766 yes
C15 H15B O2 0.97 2.53 3.1362(17) 120.7 3_766 yes
C15 H15B O5 0.97 2.57 3.1129(17) 115.6 2_756 yes
O9 H9C O4 0.804(14) 1.976(15) 2.7782(15) 176(2) 3_676 yes
O9 H9D O11 0.819(15) 1.927(15) 2.7451(16) 177(2) 1_565 yes
O10 H10C O7 0.796(14) 2.199(14) 2.9851(16) 169(2) . yes
O10 H10D O8 0.812(14) 2.064(15) 2.8736(16) 175(2) 3_776 yes
O11 H11C O8 0.815(14) 2.006(14) 2.8143(16) 171(2) 3_766 yes
O11 H11D O2 0.843(14) 1.936(15) 2.7556(15) 163.7(19) . yes
O12 H12A O3 0.795(14) 2.100(14) 2.8921(15) 174(2) . yes
O12 H12B O4 0.795(14) 2.047(15) 2.8389(15) 174(2) 3_666 yes

loop_
_geom_torsion_atom_site_label_1
_geom_torsion_atom_site_label_2
_geom_torsion_atom_site_label_3
_geom_torsion_atom_site_label_4
_geom_torsion
_geom_torsion_site_symmetry_1
_geom_torsion_site_symmetry_2
_geom_torsion_site_symmetry_3
_geom_torsion_site_symmetry_4
_geom_torsion_publ_flag
Sb1 O1 C4 O2 148.84(12) . . . . ?
Sb1 O1 C4 C3 -30.46(14) . . . . ?
Sb1 O3 C8 O4 152.47(12) . . . . ?
Sb1 O3 C8 C7 -27.77(14) . . . . ?
Sb1 N1 C2 C1 40.57(12) . . . . ?
Sb1 N1 C3 C4 41.22(12) . . . . ?
Sb1 N1 C5 C6 41.47(12) . . . . ?
Sb1 N2 C6 C5 41.57(12) . . . . ?
Sb1 N2 C7 C8 45.60(12) . . . . ?
N1 C3 C4 O1 -7.69(17) . . . . ?
N1 C3 C4 O2 172.93(12) . . . . ?
N1 C5 C6 N2 -56.91(14) . . . . ?
N2 C1 C2 N1 -56.44(14) 2_655 . . . ?
N2 C7 C8 O3 -10.86(17) . . . . ?
N2 C7 C8 O4 168.91(12) . . . . ?
C1 N2 C6 C5 -81.03(13) 2_655 . . . ?
C1 N2 C7 C8 166.45(11) 2_655 . . . ?
C2 N1 C3 C4 -78.25(14) . . . . ?
C2 N1 C5 C6 163.83(11) . . . . ?
C3 N1 C2 C1 157.42(11) . . . . ?
C3 N1 C5 C6 -76.28(14) . . . . ?
C5 N1 C2 C1 -81.55(13) . . . . ?
C5 N1 C3 C4 161.25(11) . . . . ?
C6 N2 C7 C8 -73.95(13) . . . . ?
C7 N2 C6 C5 159.14(11) . . . . ?
Sb2 O5 C12 O6 -147.98(12) . . . . ?
Sb2 O5 C12 C11 30.68(14) . . . . ?
Sb2 O7 C16 O8 -155.02(12) . . . . ?
Sb2 O7 C16 C15 24.44(14) . . . . ?
Sb2 N3 C9 C10 -41.11(12) . . . . ?
Sb2 N3 C11 C12 -42.23(12) . . . . ?
Sb2 N3 C13 C14 -41.73(12) . . . . ?
Sb2 N4 C14 C13 -40.86(13) . . . . ?
Sb2 N4 C15 C16 -49.02(12) . . . . ?
N3 C9 C10 N4 56.16(14) . . . 2_756 ?
N3 C11 C12 O5 7.81(17) . . . . ?
N3 C11 C12 O6 -173.39(12) . . . . ?
N3 C13 C14 N4 56.07(14) . . . . ?
N4 C15 C16 O7 14.04(18) . . . . ?
N4 C15 C16 O8 -166.45(12) . . . . ?
C9 N3 C11 C12 77.48(14) . . . . ?
C9 N3 C13 C14 -164.65(11) . . . . ?
C10 N4 C14 C13 82.18(13) 2_756 . . . ?
C10 N4 C15 C16 -169.95(11) 2_756 . . . ?
C11 N3 C9 C10 -158.01(11) . . . . ?
C11 N3 C13 C14 76.21(14) . . . . ?
C13 N3 C9 C10 81.68(13) . . . . ?
C13 N3 C11 C12 -162.72(11) . . . . ?
C14 N4 C15 C16 71.50(14) . . . . ?
C15 N4 C14 C13 -159.14(11) . . . . ?
Na1 O6 C12 O5 146.47(11) . . . . ?
Na1 O6 C12 C11 -32.20(16) . . . . ?

loop_
_exptl_oxdiff_crystal_face_indexfrac_h
_exptl_oxdiff_crystal_face_indexfrac_k
_exptl_oxdiff_crystal_face_indexfrac_l
_exptl_oxdiff_crystal_face_x
_exptl_oxdiff_crystal_face_y
_exptl_oxdiff_crystal_face_z
0.0000 1.0000 -0.0000 -0.0233 -0.0963 -0.0449
-0.0000 -1.0000 0.0000 0.0233 0.0963 0.0449
-1.0000 -0.0000 -1.0001 -0.0572 0.0037 0.0219
1.0000 0.0000 1.0001 0.0572 -0.0037 -0.0219
1.0000 0.0000 -2.0001 0.0036 -0.0331 0.0692
-1.0000 -0.0000 2.0001 -0.0036 0.0331 -0.0692
2.9591 7.6444 14.1187 0.1900 -0.6376 -0.7466
-14.7378 -7.1560 7.1510 -0.2845 0.9584 -0.0210
20.4497 -4.7292 -1.5869 0.8859 0.1643 0.4339
9.9010 -0.6502 22.5399 0.8069 0.1507 -0.5711
-20.4058 4.6111 0.0489 -0.9088 -0.1686 -0.3815
